data_1517047
loop_
_publ_author_name
'In Hong Hwang'
'Young Dan Jo'
'Hyun Kim'
'Kyeong Beom Kim'
'Kwang-Deog Jung'
'Cheal Kim'
'Youngmee Kim'
'Sung-Jin Kim'

_publ_section_title
;
 Catalytic transesterification reactions of one-dimensional coordination
 polymers containing paddle-wheel-type units connected by various bridging
 ligands
;
_journal_name_full
;
Inorganica Chimica Acta
;
_journal_page_first 39
_journal_page_last 45
_journal_volume 402
_journal_year 2013
_chemical_formula_sum 'C68 H58 Cu3 N4 O12'
_chemical_formula_weight 1313.80
_space_group_IT_number 2
_symmetry_cell_setting triclinic
_symmetry_space_group_name_Hall '-P 1'
_symmetry_space_group_name_H-M 'P -1'
_atom_sites_solution_hydrogens geom
_atom_sites_solution_primary direct
_atom_sites_solution_secondary difmap
_cell_angle_alpha 79.685(2)
_cell_angle_beta 81.615(2)
_cell_angle_gamma 78.697(2)
_cell_formula_units_Z 1
_cell_length_a 9.8178(10)
_cell_length_b 10.7740(11)
_cell_length_c 14.9306(15)
_cell_measurement_reflns_used 1230
_cell_measurement_temperature 293(2)
_cell_measurement_theta_max 19.76
_cell_measurement_theta_min 2.22
_cell_volume 1513.6(3)
_computing_cell_refinement 'Bruker SMART'
_computing_data_collection 'Bruker SMART'
_computing_data_reduction 'Bruker SAINT'
_computing_molecular_graphics 'Bruker SHELXTL'
_computing_publication_material 'Bruker SHELXTL'
_computing_structure_refinement 'SHELXL-97 (Sheldrick, 1997)'
_computing_structure_solution 'SHELXS-97 (Sheldrick, 1990)'
_diffrn_ambient_temperature 293(2)
_diffrn_measured_fraction_theta_full 0.978
_diffrn_measured_fraction_theta_max 0.978
_diffrn_measurement_device_type 'CCD area detector'
_diffrn_measurement_method 'phi and omega scans'
_diffrn_radiation_monochromator graphite
_diffrn_radiation_source 'fine-focus sealed tube'
_diffrn_radiation_type MoK\a
_diffrn_radiation_wavelength 0.71073
_diffrn_reflns_av_R_equivalents 0.0272
_diffrn_reflns_av_sigmaI/netI 0.0772
_diffrn_reflns_limit_h_max 12
_diffrn_reflns_limit_h_min -8
_diffrn_reflns_limit_k_max 13
_diffrn_reflns_limit_k_min -13
_diffrn_reflns_limit_l_max 17
_diffrn_reflns_limit_l_min -18
_diffrn_reflns_number 8547
_diffrn_reflns_theta_full 26.00
_diffrn_reflns_theta_max 26.00
_diffrn_reflns_theta_min 1.95
_exptl_absorpt_coefficient_mu 1.112
_exptl_absorpt_correction_T_max 0.946
_exptl_absorpt_correction_T_min 0.935
_exptl_absorpt_correction_type multi-scan
_exptl_absorpt_process_details '(SADABS; Bruker, 1997)'
_exptl_crystal_colour blue
_exptl_crystal_density_diffrn 1.441
_exptl_crystal_density_method 'not measured'
_exptl_crystal_description block
_exptl_crystal_F_000 677
_exptl_crystal_size_max 0.08
_exptl_crystal_size_mid 0.05
_exptl_crystal_size_min 0.05
_refine_diff_density_max 0.432
_refine_diff_density_min -0.722
_refine_diff_density_rms 0.064
_refine_ls_extinction_method none
_refine_ls_goodness_of_fit_ref 1.053
_refine_ls_hydrogen_treatment constr
_refine_ls_matrix_type full
_refine_ls_number_parameters 394
_refine_ls_number_reflns 5820
_refine_ls_number_restraints 0
_refine_ls_restrained_S_all 1.053
_refine_ls_R_factor_all 0.1016
_refine_ls_R_factor_gt 0.0560
_refine_ls_shift/su_max 0.000
_refine_ls_shift/su_mean 0.000
_refine_ls_structure_factor_coef Fsqd
_refine_ls_weighting_details 'calc w=1/[\s^2^(Fo^2^)+(0.0626P)^2^+0.0000P] where P=(Fo^2^+2Fc^2^)/3'
_refine_ls_weighting_scheme calc
_refine_ls_wR_factor_gt 0.1298
_refine_ls_wR_factor_ref 0.1445
_reflns_number_gt 3462
_reflns_number_total 5820
_reflns_threshold_expression >2sigma(I)
_cod_data_source_file ICA-2013-402-39-45-2.cif
_cod_data_source_block 2
_cod_original_sg_symbol_H-M P-1
_cod_database_code 1517047

loop_
_symmetry_equiv_pos_as_xyz
'x, y, z'
'-x, -y, -z'

loop_
_atom_site_label
_atom_site_type_symbol
_atom_site_fract_x
_atom_site_fract_y
_atom_site_fract_z
_atom_site_U_iso_or_equiv
_atom_site_adp_type
_atom_site_occupancy
_atom_site_symmetry_multiplicity
_atom_site_calc_flag
_atom_site_refinement_flags
Cu1 Cu -0.37155(5) -0.03799(4) 0.96110(3) 0.04748(19) Uani 1 1 d .
Cu2 Cu 1.0000 0.0000 0.5000 0.0925(4) Uani 1 2 d S
O11 O -0.4420(3) 0.0688(3) 0.85031(18) 0.0625(8) Uani 1 1 d .
O12 O -0.6579(3) 0.1308(3) 0.91484(19) 0.0616(8) Uani 1 1 d .
O21 O -0.3289(3) 0.1157(3) 0.9950(2) 0.0601(8) Uani 1 1 d .
O22 O -0.5433(3) 0.1788(3) 1.0624(2) 0.0613(8) Uani 1 1 d .
O31 O 0.9629(4) 0.1102(3) 0.5935(2) 0.0905(12) Uani 1 1 d .
O32 O 0.8944(5) 0.2545(4) 0.4779(3) 0.1266(17) Uani 1 1 d .
N41 N -0.1674(3) -0.1036(3) 0.8939(2) 0.0563(9) Uani 1 1 d .
N42 N 0.8123(5) -0.0566(4) 0.5422(3) 0.0861(14) Uani 1 1 d .
C11 C -0.5631(5) 0.1341(4) 0.8482(3) 0.0516(10) Uani 1 1 d .
C12 C -0.5956(5) 0.2267(4) 0.7645(3) 0.0538(11) Uani 1 1 d .
C13 C -0.7313(5) 0.2819(4) 0.7512(3) 0.0708(13) Uani 1 1 d .
H13 H -0.8048 0.2546 0.7916 0.085 Uiso 1 1 calc R
C14 C -0.7585(6) 0.3777(5) 0.6781(4) 0.0905(17) Uani 1 1 d .
H14 H -0.8504 0.4138 0.6688 0.109 Uiso 1 1 calc R
C15 C -0.6505(7) 0.4202(6) 0.6189(4) 0.100(2) Uani 1 1 d .
H15 H -0.6688 0.4872 0.5711 0.121 Uiso 1 1 calc R
C16 C -0.5157(6) 0.3630(6) 0.6309(4) 0.0973(19) Uani 1 1 d .
H16 H -0.4423 0.3901 0.5901 0.117 Uiso 1 1 calc R
C17 C -0.4880(5) 0.2662(5) 0.7023(3) 0.0704(13) Uani 1 1 d .
H17 H -0.3962 0.2267 0.7090 0.085 Uiso 1 1 calc R
C21 C -0.4189(5) 0.1924(4) 1.0361(3) 0.0499(10) Uani 1 1 d .
C22 C -0.3750(5) 0.3100(4) 1.0543(3) 0.0525(11) Uani 1 1 d .
C23 C -0.4674(5) 0.3982(4) 1.1016(3) 0.0615(12) Uani 1 1 d .
H23 H -0.5570 0.3830 1.1241 0.074 Uiso 1 1 calc R
C24 C -0.4262(7) 0.5080(5) 1.1151(4) 0.0822(16) Uani 1 1 d .
H24 H -0.4864 0.5649 1.1492 0.099 Uiso 1 1 calc R
C25 C -0.2983(7) 0.5328(5) 1.0788(4) 0.0904(18) Uani 1 1 d .
H25 H -0.2730 0.6091 1.0857 0.108 Uiso 1 1 calc R
C26 C -0.2043(6) 0.4472(5) 1.0317(4) 0.0882(16) Uani 1 1 d .
H26 H -0.1162 0.4651 1.0075 0.106 Uiso 1 1 calc R
C27 C -0.2431(5) 0.3343(4) 1.0210(3) 0.0662(12) Uani 1 1 d .
H27 H -0.1797 0.2747 0.9912 0.079 Uiso 1 1 calc R
C31 C 0.9135(5) 0.2236(5) 0.5573(4) 0.0704(13) Uani 1 1 d .
C32 C 0.8833(4) 0.3215(4) 0.6203(3) 0.0521(10) Uani 1 1 d .
C33 C 0.8761(5) 0.2845(5) 0.7120(4) 0.0810(15) Uani 1 1 d .
H33 H 0.8946 0.1980 0.7363 0.097 Uiso 1 1 calc R
C34 C 0.8409(9) 0.3760(9) 0.7694(5) 0.146(3) Uani 1 1 d .
H34 H 0.8338 0.3509 0.8326 0.175 Uiso 1 1 calc R
C35 C 0.8172(10) 0.5004(11) 0.7346(8) 0.172(6) Uani 1 1 d .
H35 H 0.7910 0.5612 0.7738 0.207 Uiso 1 1 calc R
C36 C 0.8303(8) 0.5375(6) 0.6460(8) 0.138(4) Uani 1 1 d .
H36 H 0.8191 0.6245 0.6230 0.165 Uiso 1 1 calc R
C37 C 0.8605(5) 0.4501(5) 0.5867(4) 0.0834(16) Uani 1 1 d .
H37 H 0.8654 0.4777 0.5239 0.100 Uiso 1 1 calc R
C41 C -0.1456(5) -0.2091(6) 0.8560(5) 0.119(3) Uani 1 1 d .
H41 H -0.2161 -0.2581 0.8658 0.143 Uiso 1 1 calc R
C42 C -0.0242(6) -0.2495(7) 0.8030(5) 0.129(3) Uani 1 1 d .
H42 H -0.0146 -0.3251 0.7790 0.155 Uiso 1 1 calc R
C43 C 0.0817(4) -0.1820(5) 0.7848(3) 0.0648(13) Uani 1 1 d .
C44 C 0.0635(5) -0.0765(4) 0.8266(3) 0.0685(13) Uani 1 1 d .
H44 H 0.1345 -0.0284 0.8195 0.082 Uiso 1 1 calc R
C45 C -0.0623(5) -0.0412(4) 0.8800(3) 0.0656(13) Uani 1 1 d .
H45 H -0.0724 0.0314 0.9076 0.079 Uiso 1 1 calc R
C46 C 0.2110(5) -0.2320(5) 0.7260(3) 0.0805(16) Uani 1 1 d .
H46A H 0.2485 -0.3170 0.7556 0.097 Uiso 1 1 calc R
H46B H 0.1830 -0.2417 0.6683 0.097 Uiso 1 1 calc R
C47 C 0.3276(5) -0.1561(5) 0.7045(3) 0.0719(14) Uani 1 1 d .
H47A H 0.3663 -0.1539 0.7602 0.086 Uiso 1 1 calc R
H47B H 0.2924 -0.0687 0.6780 0.086 Uiso 1 1 calc R
C48 C 0.4405(5) -0.2186(5) 0.6370(3) 0.0821(16) Uani 1 1 d .
H48A H 0.4736 -0.3055 0.6654 0.099 Uiso 1 1 calc R
H48B H 0.3974 -0.2243 0.5837 0.099 Uiso 1 1 calc R
C49 C 0.5652(5) -0.1544(4) 0.6044(3) 0.0706(13) Uani 1 1 d .
C410 C 0.6290(6) -0.1000(5) 0.6601(4) 0.0935(18) Uani 1 1 d .
H410 H 0.5897 -0.0956 0.7203 0.112 Uiso 1 1 calc R
C411 C 0.7503(7) -0.0520(5) 0.6281(4) 0.106(2) Uani 1 1 d .
H411 H 0.7904 -0.0153 0.6673 0.128 Uiso 1 1 calc R
C412 C 0.7492(6) -0.1073(5) 0.4880(3) 0.0806(16) Uani 1 1 d .
H412 H 0.7899 -0.1106 0.4280 0.097 Uiso 1 1 calc R
C413 C 0.6290(6) -0.1544(5) 0.5154(3) 0.0809(15) Uani 1 1 d .
H413 H 0.5890 -0.1870 0.4739 0.097 Uiso 1 1 calc R

loop_
_atom_site_aniso_label
_atom_site_aniso_U_11
_atom_site_aniso_U_22
_atom_site_aniso_U_33
_atom_site_aniso_U_23
_atom_site_aniso_U_13
_atom_site_aniso_U_12
Cu1 0.0430(3) 0.0442(3) 0.0546(3) -0.0145(2) 0.0000(2) -0.0038(2)
Cu2 0.1237(8) 0.0590(6) 0.0931(7) -0.0370(5) 0.0515(6) -0.0362(5)
O11 0.0580(19) 0.067(2) 0.0560(19) -0.0090(15) -0.0035(15) 0.0028(16)
O12 0.0554(19) 0.064(2) 0.0598(19) -0.0012(15) -0.0040(16) -0.0069(15)
O21 0.0546(18) 0.0531(18) 0.077(2) -0.0249(16) 0.0029(15) -0.0134(15)
O22 0.0534(19) 0.0515(18) 0.082(2) -0.0241(15) -0.0002(16) -0.0098(15)
O31 0.114(3) 0.058(2) 0.095(3) -0.032(2) 0.042(2) -0.028(2)
O32 0.172(5) 0.158(4) 0.069(3) -0.039(3) -0.021(3) -0.049(3)
N41 0.045(2) 0.058(2) 0.066(2) -0.0232(19) -0.0010(17) 0.0004(18)
N42 0.114(4) 0.054(3) 0.083(3) -0.029(2) 0.044(3) -0.022(2)
C11 0.058(3) 0.047(3) 0.054(3) -0.014(2) -0.012(2) -0.012(2)
C12 0.065(3) 0.053(3) 0.049(3) -0.009(2) -0.015(2) -0.015(2)
C13 0.073(3) 0.072(3) 0.066(3) 0.003(3) -0.022(3) -0.012(3)
C14 0.073(4) 0.102(4) 0.096(4) 0.001(4) -0.040(3) -0.005(3)
C15 0.116(5) 0.107(5) 0.082(4) 0.026(3) -0.046(4) -0.044(4)
C16 0.089(4) 0.123(5) 0.081(4) 0.026(4) -0.025(3) -0.049(4)
C17 0.071(3) 0.077(3) 0.066(3) 0.001(3) -0.015(3) -0.024(3)
C21 0.061(3) 0.043(2) 0.047(2) -0.009(2) -0.010(2) -0.008(2)
C22 0.068(3) 0.043(2) 0.049(2) -0.006(2) -0.015(2) -0.013(2)
C23 0.072(3) 0.051(3) 0.066(3) -0.018(2) -0.012(2) -0.010(2)
C24 0.111(5) 0.055(3) 0.088(4) -0.026(3) -0.027(3) -0.008(3)
C25 0.122(5) 0.058(3) 0.104(5) -0.015(3) -0.032(4) -0.032(4)
C26 0.098(4) 0.076(4) 0.101(4) -0.009(3) -0.011(3) -0.045(3)
C27 0.074(3) 0.059(3) 0.070(3) -0.008(2) -0.008(3) -0.025(3)
C31 0.077(3) 0.082(4) 0.058(3) -0.020(3) 0.006(3) -0.030(3)
C32 0.043(2) 0.055(3) 0.060(3) -0.016(2) -0.003(2) -0.008(2)
C33 0.090(4) 0.087(4) 0.072(4) -0.030(3) 0.008(3) -0.028(3)
C34 0.192(9) 0.179(8) 0.092(5) -0.082(6) 0.036(5) -0.073(7)
C35 0.110(6) 0.181(11) 0.263(14) -0.173(12) 0.054(8) -0.044(7)
C36 0.083(5) 0.050(4) 0.285(12) -0.064(7) -0.020(7) 0.011(3)
C37 0.071(3) 0.070(4) 0.109(4) 0.003(3) -0.031(3) -0.010(3)
C41 0.047(3) 0.142(6) 0.196(7) -0.118(5) 0.017(4) -0.019(3)
C42 0.057(4) 0.167(7) 0.196(7) -0.139(6) 0.021(4) -0.024(4)
C43 0.040(3) 0.097(4) 0.060(3) -0.030(3) -0.002(2) -0.003(2)
C44 0.051(3) 0.062(3) 0.087(4) -0.014(3) 0.010(2) -0.008(2)
C45 0.063(3) 0.049(3) 0.078(3) -0.017(2) 0.014(2) -0.004(2)
C46 0.053(3) 0.119(5) 0.073(3) -0.048(3) 0.002(3) 0.002(3)
C47 0.065(3) 0.079(3) 0.058(3) -0.009(2) 0.007(2) 0.007(3)
C48 0.056(3) 0.103(4) 0.087(4) -0.039(3) 0.014(3) -0.007(3)
C49 0.072(3) 0.056(3) 0.074(3) -0.021(3) 0.012(3) 0.008(2)
C410 0.113(5) 0.087(4) 0.085(4) -0.048(3) 0.046(3) -0.039(4)
C411 0.136(5) 0.095(4) 0.101(4) -0.064(4) 0.056(4) -0.060(4)
C412 0.101(4) 0.065(3) 0.056(3) -0.006(3) 0.021(3) 0.007(3)
C413 0.076(4) 0.098(4) 0.058(3) -0.016(3) 0.006(3) 0.002(3)

loop_
_atom_type_symbol
_atom_type_description
_atom_type_scat_dispersion_real
_atom_type_scat_dispersion_imag
_atom_type_scat_source
C C 0.0033 0.0016 'International Tables Vol C Tables 4.2.6.8 and 6.1.1.4'
H H 0.0000 0.0000 'International Tables Vol C Tables 4.2.6.8 and 6.1.1.4'
N N 0.0061 0.0033 'International Tables Vol C Tables 4.2.6.8 and 6.1.1.4'
O O 0.0106 0.0060 'International Tables Vol C Tables 4.2.6.8 and 6.1.1.4'
Cu Cu 0.3201 1.2651 'International Tables Vol C Tables 4.2.6.8 and 6.1.1.4'

loop_
_geom_angle_atom_site_label_1
_geom_angle_atom_site_label_2
_geom_angle_atom_site_label_3
_geom_angle
_geom_angle_site_symmetry_1
_geom_angle_site_symmetry_3
O21 Cu1 O11 88.38(12) . .
O21 Cu1 O12 89.88(12) . 2_457
O11 Cu1 O12 167.39(11) . 2_457
O21 Cu1 O22 167.49(11) . 2_457
O11 Cu1 O22 89.33(12) . 2_457
O12 Cu1 O22 89.67(12) 2_457 2_457
O21 Cu1 N41 97.13(13) . .
O11 Cu1 N41 95.05(13) . .
O12 Cu1 N41 97.56(13) 2_457 .
O22 Cu1 N41 95.33(13) 2_457 .
O21 Cu1 Cu1 85.14(9) . 2_457
O11 Cu1 Cu1 83.71(9) . 2_457
O12 Cu1 Cu1 83.69(9) 2_457 2_457
O22 Cu1 Cu1 82.38(9) 2_457 2_457
N41 Cu1 Cu1 177.39(10) . 2_457
O31 Cu2 O31 180.0 . 2_756
O31 Cu2 N42 89.79(16) . .
O31 Cu2 N42 90.21(16) 2_756 .
O31 Cu2 N42 90.21(16) . 2_756
O31 Cu2 N42 89.79(16) 2_756 2_756
N42 Cu2 N42 180.0 . 2_756
C11 O11 Cu1 124.2(3) . .
C11 O12 Cu1 124.0(3) . 2_457
C21 O21 Cu1 122.6(3) . .
C21 O22 Cu1 124.7(3) . 2_457
C31 O31 Cu2 108.7(3) . .
C45 N41 C41 115.4(4) . .
C45 N41 Cu1 124.9(3) . .
C41 N41 Cu1 119.4(3) . .
C412 N42 C411 116.7(5) . .
C412 N42 Cu2 121.7(4) . .
C411 N42 Cu2 121.4(4) . .
O11 C11 O12 124.1(4) . .
O11 C11 C12 118.7(4) . .
O12 C11 C12 117.1(4) . .
C13 C12 C17 119.0(4) . .
C13 C12 C11 121.0(4) . .
C17 C12 C11 119.7(4) . .
C12 C13 C14 120.2(5) . .
C12 C13 H13 119.9 . .
C14 C13 H13 119.9 . .
C15 C14 C13 120.3(5) . .
C15 C14 H14 119.8 . .
C13 C14 H14 119.8 . .
C16 C15 C14 119.5(5) . .
C16 C15 H15 120.3 . .
C14 C15 H15 120.3 . .
C15 C16 C17 120.5(5) . .
C15 C16 H16 119.8 . .
C17 C16 H16 119.8 . .
C16 C17 C12 120.5(5) . .
C16 C17 H17 119.8 . .
C12 C17 H17 119.8 . .
O22 C21 O21 125.2(4) . .
O22 C21 C22 117.3(4) . .
O21 C21 C22 117.5(4) . .
C27 C22 C23 119.2(4) . .
C27 C22 C21 119.7(4) . .
C23 C22 C21 121.1(4) . .
C24 C23 C22 120.1(5) . .
C24 C23 H23 119.9 . .
C22 C23 H23 119.9 . .
C25 C24 C23 119.9(5) . .
C25 C24 H24 120.1 . .
C23 C24 H24 120.1 . .
C24 C25 C26 121.3(5) . .
C24 C25 H25 119.3 . .
C26 C25 H25 119.3 . .
C25 C26 C27 119.0(5) . .
C25 C26 H26 120.5 . .
C27 C26 H26 120.5 . .
C22 C27 C26 120.4(5) . .
C22 C27 H27 119.8 . .
C26 C27 H27 119.8 . .
O32 C31 O31 124.5(5) . .
O32 C31 C32 120.3(5) . .
O31 C31 C32 115.2(4) . .
C33 C32 C37 118.7(4) . .
C33 C32 C31 120.3(4) . .
C37 C32 C31 121.0(5) . .
C32 C33 C34 119.5(6) . .
C32 C33 H33 120.2 . .
C34 C33 H33 120.2 . .
C35 C34 C33 120.4(8) . .
C35 C34 H34 119.8 . .
C33 C34 H34 119.8 . .
C36 C35 C34 120.6(8) . .
C36 C35 H35 119.7 . .
C34 C35 H35 119.7 . .
C35 C36 C37 120.9(8) . .
C35 C36 H36 119.5 . .
C37 C36 H36 119.5 . .
C36 C37 C32 119.8(6) . .
C36 C37 H37 120.1 . .
C32 C37 H37 120.1 . .
N41 C41 C42 123.2(5) . .
N41 C41 H41 118.4 . .
C42 C41 H41 118.4 . .
C43 C42 C41 121.6(5) . .
C43 C42 H42 119.2 . .
C41 C42 H42 119.2 . .
C42 C43 C44 116.0(4) . .
C42 C43 C46 118.5(5) . .
C44 C43 C46 125.5(5) . .
C43 C44 C45 119.4(4) . .
C43 C44 H44 120.3 . .
C45 C44 H44 120.3 . .
N41 C45 C44 124.4(4) . .
N41 C45 H45 117.8 . .
C44 C45 H45 117.8 . .
C47 C46 C43 118.5(4) . .
C47 C46 H46A 107.7 . .
C43 C46 H46A 107.7 . .
C47 C46 H46B 107.7 . .
C43 C46 H46B 107.7 . .
H46A C46 H46B 107.1 . .
C46 C47 C48 108.8(4) . .
C46 C47 H47A 109.9 . .
C48 C47 H47A 109.9 . .
C46 C47 H47B 109.9 . .
C48 C47 H47B 109.9 . .
H47A C47 H47B 108.3 . .
C49 C48 C47 117.2(4) . .
C49 C48 H48A 108.0 . .
C47 C48 H48A 108.0 . .
C49 C48 H48B 108.0 . .
C47 C48 H48B 108.0 . .
H48A C48 H48B 107.2 . .
C410 C49 C413 115.7(5) . .
C410 C49 C48 123.8(5) . .
C413 C49 C48 120.4(5) . .
C411 C410 C49 121.0(5) . .
C411 C410 H410 119.5 . .
C49 C410 H410 119.5 . .
N42 C411 C410 122.1(5) . .
N42 C411 H411 118.9 . .
C410 C411 H411 118.9 . .
N42 C412 C413 123.7(5) . .
N42 C412 H412 118.1 . .
C413 C412 H412 118.1 . .
C412 C413 C49 120.7(5) . .
C412 C413 H413 119.6 . .
C49 C413 H413 119.6 . .

loop_
_geom_bond_atom_site_label_1
_geom_bond_atom_site_label_2
_geom_bond_distance
_geom_bond_site_symmetry_2
Cu1 O21 1.951(3) .
Cu1 O11 1.969(3) .
Cu1 O12 1.973(3) 2_457
Cu1 O22 1.975(3) 2_457
Cu1 N41 2.153(3) .
Cu1 Cu1 2.6566(9) 2_457
Cu2 O31 1.941(3) .
Cu2 O31 1.941(3) 2_756
Cu2 N42 2.032(5) .
Cu2 N42 2.032(5) 2_756
O11 C11 1.259(5) .
O12 C11 1.259(5) .
O12 Cu1 1.973(3) 2_457
O21 C21 1.256(5) .
O22 C21 1.256(5) .
O22 Cu1 1.975(3) 2_457
O31 C31 1.275(6) .
O32 C31 1.204(5) .
N41 C45 1.311(5) .
N41 C41 1.326(6) .
N42 C412 1.333(7) .
N42 C411 1.342(6) .
C11 C12 1.485(6) .
C12 C13 1.375(6) .
C12 C17 1.381(6) .
C13 C14 1.379(7) .
C13 H13 0.9300 .
C14 C15 1.373(8) .
C14 H14 0.9300 .
C15 C16 1.368(8) .
C15 H15 0.9300 .
C16 C17 1.369(6) .
C16 H16 0.9300 .
C17 H17 0.9300 .
C21 C22 1.495(5) .
C22 C27 1.375(6) .
C22 C23 1.392(6) .
C23 C24 1.379(6) .
C23 H23 0.9300 .
C24 C25 1.350(7) .
C24 H24 0.9300 .
C25 C26 1.381(7) .
C25 H25 0.9300 .
C26 C27 1.385(6) .
C26 H26 0.9300 .
C27 H27 0.9300 .
C31 C32 1.496(6) .
C32 C33 1.351(6) .
C32 C37 1.372(6) .
C33 C34 1.382(8) .
C33 H33 0.9300 .
C34 C35 1.335(12) .
C34 H34 0.9300 .
C35 C36 1.307(12) .
C35 H35 0.9300 .
C36 C37 1.368(9) .
C36 H36 0.9300 .
C37 H37 0.9300 .
C41 C42 1.371(7) .
C41 H41 0.9300 .
C42 C43 1.352(7) .
C42 H42 0.9300 .
C43 C44 1.362(6) .
C43 C46 1.500(6) .
C44 C45 1.394(6) .
C44 H44 0.9300 .
C45 H45 0.9300 .
C46 C47 1.499(6) .
C46 H46A 0.9700 .
C46 H46B 0.9700 .
C47 C48 1.524(6) .
C47 H47A 0.9700 .
C47 H47B 0.9700 .
C48 C49 1.501(7) .
C48 H48A 0.9700 .
C48 H48B 0.9700 .
C49 C410 1.378(7) .
C49 C413 1.384(6) .
C410 C411 1.378(7) .
C410 H410 0.9300 .
C411 H411 0.9300 .
C412 C413 1.354(7) .
C412 H412 0.9300 .
C413 H413 0.9300 .

loop_
_geom_torsion_atom_site_label_1
_geom_torsion_atom_site_label_2
_geom_torsion_atom_site_label_3
_geom_torsion_atom_site_label_4
_geom_torsion
_geom_torsion_site_symmetry_1
O21 Cu1 O11 C11 -83.0(3) .
O12 Cu1 O11 C11 -0.8(7) 2_457
O22 Cu1 O11 C11 84.7(3) 2_457
N41 Cu1 O11 C11 -180.0(3) .
Cu1 Cu1 O11 C11 2.3(3) 2_457
O11 Cu1 O21 C21 83.6(3) .
O12 Cu1 O21 C21 -83.9(3) 2_457
O22 Cu1 O21 C21 4.1(8) 2_457
N41 Cu1 O21 C21 178.5(3) .
Cu1 Cu1 O21 C21 -0.2(3) 2_457
O31 Cu2 O31 C31 21(88) 2_756
N42 Cu2 O31 C31 -96.5(4) .
N42 Cu2 O31 C31 83.5(4) 2_756
O21 Cu1 N41 C45 -4.6(4) .
O11 Cu1 N41 C45 84.4(4) .
O12 Cu1 N41 C45 -95.4(4) 2_457
O22 Cu1 N41 C45 174.2(4) 2_457
Cu1 Cu1 N41 C45 146(2) 2_457
O21 Cu1 N41 C41 -178.4(4) .
O11 Cu1 N41 C41 -89.4(5) .
O12 Cu1 N41 C41 90.8(5) 2_457
O22 Cu1 N41 C41 0.4(5) 2_457
Cu1 Cu1 N41 C41 -28(3) 2_457
O31 Cu2 N42 C412 159.1(4) .
O31 Cu2 N42 C412 -20.9(4) 2_756
N42 Cu2 N42 C412 4(14) 2_756
O31 Cu2 N42 C411 -25.1(5) .
O31 Cu2 N42 C411 154.9(5) 2_756
N42 Cu2 N42 C411 -180(14) 2_756
Cu1 O11 C11 O12 -6.2(6) .
Cu1 O11 C11 C12 170.1(2) .
Cu1 O12 C11 O11 7.2(6) 2_457
Cu1 O12 C11 C12 -169.2(2) 2_457
O11 C11 C12 C13 167.3(4) .
O12 C11 C12 C13 -16.1(6) .
O11 C11 C12 C17 -18.0(6) .
O12 C11 C12 C17 158.6(4) .
C17 C12 C13 C14 -1.7(7) .
C11 C12 C13 C14 173.0(4) .
C12 C13 C14 C15 -1.1(8) .
C13 C14 C15 C16 2.7(9) .
C14 C15 C16 C17 -1.5(10) .
C15 C16 C17 C12 -1.4(9) .
C13 C12 C17 C16 3.0(7) .
C11 C12 C17 C16 -171.8(4) .
Cu1 O22 C21 O21 -3.6(6) 2_457
Cu1 O22 C21 C22 175.7(2) 2_457
Cu1 O21 C21 O22 2.2(6) .
Cu1 O21 C21 C22 -177.1(2) .
O22 C21 C22 C27 -175.2(4) .
O21 C21 C22 C27 4.2(6) .
O22 C21 C22 C23 2.3(6) .
O21 C21 C22 C23 -178.3(4) .
C27 C22 C23 C24 -0.4(7) .
C21 C22 C23 C24 -178.0(4) .
C22 C23 C24 C25 3.0(7) .
C23 C24 C25 C26 -3.1(9) .
C24 C25 C26 C27 0.6(9) .
C23 C22 C27 C26 -2.1(7) .
C21 C22 C27 C26 175.4(4) .
C25 C26 C27 C22 2.1(8) .
Cu2 O31 C31 O32 -0.2(7) .
Cu2 O31 C31 C32 -178.2(3) .
O32 C31 C32 C33 166.0(5) .
O31 C31 C32 C33 -15.8(7) .
O32 C31 C32 C37 -13.0(7) .
O31 C31 C32 C37 165.1(4) .
C37 C32 C33 C34 2.4(8) .
C31 C32 C33 C34 -176.6(6) .
C32 C33 C34 C35 -1.4(12) .
C33 C34 C35 C36 -1.8(16) .
C34 C35 C36 C37 3.9(16) .
C35 C36 C37 C32 -2.9(12) .
C33 C32 C37 C36 -0.4(8) .
C31 C32 C37 C36 178.7(5) .
C45 N41 C41 C42 -2.1(10) .
Cu1 N41 C41 C42 172.2(6) .
N41 C41 C42 C43 -1.0(12) .
C41 C42 C43 C44 3.8(10) .
C41 C42 C43 C46 -179.8(6) .
C42 C43 C44 C45 -3.4(8) .
C46 C43 C44 C45 -179.6(5) .
C41 N41 C45 C44 2.5(7) .
Cu1 N41 C45 C44 -171.6(4) .
C43 C44 C45 N41 0.3(8) .
C42 C43 C46 C47 179.0(5) .
C44 C43 C46 C47 -4.9(8) .
C43 C46 C47 C48 -174.7(4) .
C46 C47 C48 C49 178.2(4) .
C47 C48 C49 C410 39.9(8) .
C47 C48 C49 C413 -144.5(5) .
C413 C49 C410 C411 -1.4(8) .
C48 C49 C410 C411 174.4(5) .
C412 N42 C411 C410 1.5(9) .
Cu2 N42 C411 C410 -174.4(5) .
C49 C410 C411 N42 -0.5(10) .
C411 N42 C412 C413 -0.6(8) .
Cu2 N42 C412 C413 175.3(4) .
N42 C412 C413 C49 -1.3(8) .
C410 C49 C413 C412 2.2(7) .
C48 C49 C413 C412 -173.7(5) .
